data_1552658
loop_
_publ_author_name
'Nothias-Esposito, M\'elissa'
'Nothias, Louis Felix'
'Da Silva, Ricardo R.'
'Retailleau, Pascal'
'Zhang, Zheng'
'Leyssen, Pieter'
'Roussi, Fanny'
'Touboul, David'
'Paolini, Julien'
'Dorrestein, Pieter C.'
'Litaudon, Marc'

_publ_section_title
;
 Investigation of Premyrsinane and Myrsinane Esters in Euphorbia cupanii
 and Euphobia pithyusa with MS2LDA and Combinatorial Molecular Network
 Annotation Propagation.
;
_journal_issue 6
_journal_name_full 'Journal of natural products'
_journal_page_first 1459
_journal_page_last 1470
_journal_paper_doi 10.1021/acs.jnatprod.8b00916
_journal_volume 82
_journal_year 2019
_chemical_absolute_configuration ad
_chemical_formula_moiety 'C37 H46 O13'
_chemical_formula_sum 'C37 H46 O13'
_chemical_formula_weight 698.74
_space_group_crystal_system monoclinic
_space_group_IT_number 4
_space_group_name_Hall 'P 2yb'
_space_group_name_H-M_alt 'P 1 21 1'
_atom_sites_solution_hydrogens geom
_atom_sites_solution_primary direct
_atom_sites_solution_secondary difmap
_audit_creation_method SHELXL-2014/7
_cell_angle_alpha 90
_cell_angle_beta 105.923(8)
_cell_angle_gamma 90
_cell_formula_units_Z 2
_cell_length_a 11.9104(12)
_cell_length_b 9.3699(9)
_cell_length_c 17.1206(12)
_cell_measurement_reflns_used 19437
_cell_measurement_temperature 293(2)
_cell_measurement_theta_max 72.1
_cell_measurement_theta_min 2.7
_cell_volume 1837.3(3)
_computing_cell_refinement
;
CrystalClear-SM Expert 2.0 r16 (Rigaku, 2014)
;
_computing_data_collection
;
CrystalClear-SM Expert 2.0 r16 (Rigaku, 2014)
;
_computing_data_reduction
;
CrystalClear-SM Expert 2.0 r16 (Rigaku, 2014)
;
_computing_structure_refinement 'SHELXL-2014/7 (Sheldrick, 2015)'
_computing_structure_solution 'SHELXT (Sheldrick, 2015)'
_diffrn_ambient_temperature 293(2)
_diffrn_detector 'Rapid2 large curved IP'
_diffrn_detector_area_resol_mean 10.0000
_diffrn_measured_fraction_theta_full 0.995
_diffrn_measured_fraction_theta_max 0.995
_diffrn_measurement_device
;
Crystal Goniometer Chi-partial
;
_diffrn_measurement_device_type
;
Rigaku RAXIS conversion
;
_diffrn_measurement_method 'profile data from \w-scans'
_diffrn_measurement_specimen_support Fiber
_diffrn_radiation_monochromator 'Confocal CMF Osmics'
_diffrn_radiation_type CuK\a
_diffrn_radiation_wavelength 1.54187
_diffrn_reflns_av_R_equivalents 0.0482
_diffrn_reflns_av_unetI/netI 0.0307
_diffrn_reflns_Laue_measured_fraction_full 0.995
_diffrn_reflns_Laue_measured_fraction_max 0.995
_diffrn_reflns_limit_h_max 14
_diffrn_reflns_limit_h_min -14
_diffrn_reflns_limit_k_max 11
_diffrn_reflns_limit_k_min -11
_diffrn_reflns_limit_l_max 18
_diffrn_reflns_limit_l_min -20
_diffrn_reflns_number 35624
_diffrn_reflns_point_group_measured_fraction_full 0.977
_diffrn_reflns_point_group_measured_fraction_max 0.976
_diffrn_reflns_theta_full 67.687
_diffrn_reflns_theta_max 68.247
_diffrn_reflns_theta_min 2.684
_diffrn_source 'Rotating Anode'
_exptl_absorpt_coefficient_mu 0.796
_exptl_absorpt_correction_T_max 0.81
_exptl_absorpt_correction_T_min 0.66
_exptl_absorpt_correction_type multi-scan
_exptl_absorpt_process_details 'Fs_process (Rigaku, 1998)'
_exptl_crystal_colour colourless
_exptl_crystal_density_diffrn 1.263
_exptl_crystal_description tab
_exptl_crystal_F_000 744
_exptl_crystal_size_max 0.60
_exptl_crystal_size_mid 0.36
_exptl_crystal_size_min 0.26
_refine_diff_density_max 0.182
_refine_diff_density_min -0.181
_refine_diff_density_rms 0.040
_refine_ls_abs_structure_details
;
 Flack x determined using 2310 quotients [(I+)-(I-)]/[(I+)+(I-)]
 (Parsons, Flack and Wagner, Acta Cryst. B69 (2013) 249-259).
;
_refine_ls_abs_structure_Flack -0.04(5)
_refine_ls_extinction_coef 0.0044(4)
_refine_ls_extinction_expression Fc^*^=kFc[1+0.001xFc^2^\l^3^/sin(2\q)]^-1/4^
_refine_ls_extinction_method 'SHELXL-2014/7 (Sheldrick 2014'
_refine_ls_goodness_of_fit_ref 1.122
_refine_ls_hydrogen_treatment constr
_refine_ls_matrix_type full
_refine_ls_number_parameters 461
_refine_ls_number_reflns 6583
_refine_ls_number_restraints 1
_refine_ls_restrained_S_all 1.122
_refine_ls_R_factor_all 0.0479
_refine_ls_R_factor_gt 0.0360
_refine_ls_shift/su_max 0.001
_refine_ls_shift/su_mean 0.000
_refine_ls_structure_factor_coef Fsqd
_refine_ls_weighting_details 'w=1/[\s^2^(Fo^2^)+(0.0537P)^2^+0.1718P] where P=(Fo^2^+2Fc^2^)/3'
_refine_ls_weighting_scheme calc
_refine_ls_wR_factor_gt 0.0883
_refine_ls_wR_factor_ref 0.1069
_reflns_Friedel_coverage 0.839
_reflns_Friedel_fraction_full 0.955
_reflns_Friedel_fraction_max 0.954
_reflns_number_gt 5572
_reflns_number_total 6592
_reflns_threshold_expression 'I > 2\s(I)'
_cod_data_source_file np8b00916_si_005.cif
_cod_data_source_block compound_12
_cod_depositor_comments
;
The following automatic conversions were performed:

data item '_exptl_absorpt_correction_type' value 'Multi-scan' was
changed to 'multi-scan' in accordance with the
/home/data/users/saulius/crontab/automatic-downloads/current/ACS/lib/dictionaries/cif_core.dic
dictionary named 'cif_core.dic' version 2.4.2 last updated on
2011-04-26.

Automatic conversion script
Id: cif_fix_values 6909 2019-04-08 15:41:33Z antanas 
;
_cod_original_sg_symbol_H-M 'P 21'
_cod_database_code 1552658
_shelx_shelxl_version_number 2014/7
_shelx_space_group_comment
;
The symmetry employed for this shelxl refinement is uniquely defined
by the following loop, which should always be used as a source of
symmetry information in preference to the above space-group names.
They are only intended as comments.
;

loop_
_space_group_symop_operation_xyz
'x, y, z'
'-x, y+1/2, -z'

loop_
_atom_site_label
_atom_site_type_symbol
_atom_site_fract_x
_atom_site_fract_y
_atom_site_fract_z
_atom_site_U_iso_or_equiv
_atom_site_adp_type
_atom_site_occupancy
_atom_site_site_symmetry_order
_atom_site_calc_flag
_atom_site_refinement_flags_posn
_atom_site_refinement_flags_adp
O1 O 0.63954(19) 0.2452(2) 0.43603(14) 0.0557(5) Uani 1 1 d . .
O2 O 0.6939(3) 0.0420(3) 0.5047(2) 0.0985(10) Uani 1 1 d . .
O3 O 0.77527(19) 0.1166(2) 0.31098(14) 0.0548(6) Uani 1 1 d . .
O4 O 0.8942(2) 0.2134(3) 0.42387(18) 0.0777(8) Uani 1 1 d . .
O5 O 0.92910(17) 0.3407(2) 0.26723(14) 0.0525(5) Uani 1 1 d . .
O6 O 1.0788(3) 0.1935(4) 0.2769(3) 0.1320(17) Uani 1 1 d . .
O7 O 0.54037(18) 0.2376(2) 0.11345(14) 0.0521(5) Uani 1 1 d . .
O8 O 0.8205(2) 0.7153(2) 0.07237(15) 0.0572(6) Uani 1 1 d . .
O9 O 0.8632(2) 0.9358(3) 0.1249(2) 0.0825(9) Uani 1 1 d . .
O10 O 0.43077(16) 0.5598(2) 0.18060(13) 0.0476(5) Uani 1 1 d . .
O11 O 0.24491(19) 0.5009(3) 0.17406(19) 0.0735(8) Uani 1 1 d . .
O12 O 0.59758(18) 0.4877(2) 0.31769(13) 0.0505(5) Uani 1 1 d . .
O13 O 0.4663(2) 0.6436(3) 0.34366(18) 0.0779(8) Uani 1 1 d . .
C1 C 0.4236(3) 0.3411(4) 0.3240(2) 0.0622(9) Uani 1 1 d . .
H01D H 0.4311 0.4061 0.3692 0.075 Uiso 1 1 calc R U
H01E H 0.3457 0.3507 0.2875 0.075 Uiso 1 1 calc R U
C2 C 0.4453(3) 0.1865(4) 0.3547(2) 0.0595(9) Uani 1 1 d . .
H2 H 0.4033 0.1223 0.3113 0.071 Uiso 1 1 calc R U
C3 C 0.5752(3) 0.1676(3) 0.3660(2) 0.0529(8) Uani 1 1 d . .
H3 H 0.5972 0.0665 0.3695 0.063 Uiso 1 1 calc R U
C4 C 0.5925(3) 0.2366(3) 0.2897(2) 0.0474(7) Uani 1 1 d . .
H4 H 0.5536 0.1737 0.2447 0.057 Uiso 1 1 calc R U
C5 C 0.7180(3) 0.2525(3) 0.2847(2) 0.0469(7) Uani 1 1 d . .
H5 H 0.7573 0.3286 0.3214 0.056 Uiso 1 1 calc R U
C6 C 0.7299(2) 0.2807(3) 0.19805(19) 0.0435(7) Uani 1 1 d . .
C7 C 0.8583(2) 0.2615(3) 0.1983(2) 0.0477(7) Uani 1 1 d . .
H7 H 0.8787 0.1601 0.2053 0.057 Uiso 1 1 calc R U
C8 C 0.8816(3) 0.3135(3) 0.1224(2) 0.0551(8) Uani 1 1 d . .
H8 H 0.9360 0.2656 0.1021 0.066 Uiso 1 1 calc R U
C9 C 0.8278(3) 0.4249(3) 0.0831(2) 0.0533(8) Uani 1 1 d . .
H9 H 0.8487 0.4547 0.0372 0.064 Uiso 1 1 calc R U
C10 C 0.7794(3) 0.6600(3) 0.1404(2) 0.0476(7) Uani 1 1 d . .
C11 C 0.7339(3) 0.5085(3) 0.1072(2) 0.0462(7) Uani 1 1 d . .
H11 H 0.6718 0.5249 0.0571 0.055 Uiso 1 1 calc R U
C12 C 0.6755(2) 0.4276(3) 0.16597(18) 0.0417(6) Uani 1 1 d . .
H12 H 0.6811 0.4892 0.2131 0.050 Uiso 1 1 calc R U
C13 C 0.5438(3) 0.3898(3) 0.12873(19) 0.0453(7) Uani 1 1 d . .
C14 C 0.4666(2) 0.4113(3) 0.18798(19) 0.0448(7) Uani 1 1 d . .
H14 H 0.3962 0.3533 0.1678 0.054 Uiso 1 1 calc R U
C15 C 0.5178(3) 0.3754(3) 0.2783(2) 0.0483(7) Uani 1 1 d . .
C16 C 0.4035(3) 0.1581(5) 0.4300(3) 0.0819(13) Uani 1 1 d . .
H01I H 0.3201 0.1685 0.4165 0.123 Uiso 1 1 calc R U
H01J H 0.4394 0.2251 0.4718 0.123 Uiso 1 1 calc R U
H01K H 0.4246 0.0628 0.4490 0.123 Uiso 1 1 calc R U
C17 C 0.6552(3) 0.1786(3) 0.1363(2) 0.0508(7) Uani 1 1 d . .
H00A H 0.6853 0.1701 0.0893 0.061 Uiso 1 1 calc R U
H00B H 0.6546 0.0847 0.1600 0.061 Uiso 1 1 calc R U
C18 C 0.8793(3) 0.6566(3) 0.2163(2) 0.0567(8) Uani 1 1 d . .
H01A H 0.9431 0.6040 0.2062 0.085 Uiso 1 1 calc R U
H01B H 0.8547 0.6112 0.2591 0.085 Uiso 1 1 calc R U
H01C H 0.9041 0.7523 0.2321 0.085 Uiso 1 1 calc R U
C19 C 0.6779(3) 0.7516(3) 0.1498(2) 0.0601(9) Uani 1 1 d . .
H01F H 0.6237 0.7664 0.0975 0.090 Uiso 1 1 calc R U
H01G H 0.7071 0.8420 0.1730 0.090 Uiso 1 1 calc R U
H01H H 0.6392 0.7039 0.1847 0.090 Uiso 1 1 calc R U
C20 C 0.6942(3) 0.1693(4) 0.5030(2) 0.0691(10) Uani 1 1 d . .
C21 C 0.7528(4) 0.2633(5) 0.5716(3) 0.0881(13) Uani 1 1 d . .
H01V H 0.8228 0.3016 0.5624 0.132 Uiso 1 1 calc R U
H01W H 0.7722 0.2092 0.6212 0.132 Uiso 1 1 calc R U
H01X H 0.7014 0.3400 0.5758 0.132 Uiso 1 1 calc R U
C22 C 0.8641(3) 0.1135(4) 0.3803(3) 0.0624(9) Uani 1 1 d . .
C23 C 0.9185(4) -0.0321(5) 0.3930(3) 0.0968(15) Uani 1 1 d . .
H02D H 0.9180 -0.0728 0.3415 0.145 Uiso 1 1 calc R U
H02E H 0.8748 -0.0922 0.4195 0.145 Uiso 1 1 calc R U
H02F H 0.9975 -0.0245 0.4264 0.145 Uiso 1 1 calc R U
C24 C 1.0397(3) 0.2984(4) 0.2993(3) 0.0744(11) Uani 1 1 d . .
C25 C 1.1036(4) 0.3938(6) 0.3640(4) 0.1044(18) Uani 1 1 d . .
H01L H 1.1430 0.4656 0.3414 0.157 Uiso 1 1 calc R U
H01M H 1.1600 0.3398 0.4039 0.157 Uiso 1 1 calc R U
H01N H 1.0499 0.4386 0.3891 0.157 Uiso 1 1 calc R U
C26 C 0.8629(3) 0.8488(4) 0.0744(3) 0.0617(9) Uani 1 1 d . .
C27 C 0.9108(4) 0.8717(5) 0.0028(3) 0.0913(14) Uani 1 1 d . .
H01P H 0.8605 0.8270 -0.0443 0.137 Uiso 1 1 calc R U
H01Q H 0.9875 0.8306 0.0140 0.137 Uiso 1 1 calc R U
H01R H 0.9153 0.9721 -0.0069 0.137 Uiso 1 1 calc R U
C28 C 0.4809(3) 0.4578(4) 0.0474(2) 0.0556(8) Uani 1 1 d . .
H00C H 0.5151 0.4243 0.0061 0.083 Uiso 1 1 calc R U
H00E H 0.4884 0.5597 0.0517 0.083 Uiso 1 1 calc R U
H00G H 0.3998 0.4322 0.0333 0.083 Uiso 1 1 calc R U
C29 C 0.3177(3) 0.5902(3) 0.1744(2) 0.0513(7) Uani 1 1 d . .
C30 C 0.2939(3) 0.7462(3) 0.1675(2) 0.0517(7) Uani 1 1 d . .
C31 C 0.1949(3) 0.7957(4) 0.1857(3) 0.0711(11) Uani 1 1 d . .
H31 H 0.1451 0.7319 0.2011 0.085 Uiso 1 1 calc R U
C32 C 0.1698(3) 0.9399(5) 0.1811(3) 0.0806(12) Uani 1 1 d . .
H32 H 0.1036 0.9729 0.1943 0.097 Uiso 1 1 calc R U
C33 C 0.2411(3) 1.0342(4) 0.1575(3) 0.0762(11) Uani 1 1 d . .
H33 H 0.2234 1.1310 0.1544 0.091 Uiso 1 1 calc R U
C34 C 0.3392(3) 0.9860(4) 0.1381(3) 0.0707(10) Uani 1 1 d . .
H01O H 0.3871 1.0499 0.1209 0.085 Uiso 1 1 calc R U
C35 C 0.3663(3) 0.8427(4) 0.1443(2) 0.0586(8) Uani 1 1 d . .
H35 H 0.4339 0.8108 0.1328 0.070 Uiso 1 1 calc R U
C36 C 0.5645(3) 0.6116(4) 0.3469(2) 0.0627(9) Uani 1 1 d . .
C37 C 0.6694(4) 0.7003(5) 0.3824(3) 0.0881(14) Uani 1 1 d . .
H01S H 0.7080 0.7213 0.3414 0.132 Uiso 1 1 calc R U
H01T H 0.7218 0.6491 0.4261 0.132 Uiso 1 1 calc R U
H01U H 0.6463 0.7878 0.4028 0.132 Uiso 1 1 calc R U

loop_
_atom_site_aniso_label
_atom_site_aniso_U_11
_atom_site_aniso_U_22
_atom_site_aniso_U_33
_atom_site_aniso_U_23
_atom_site_aniso_U_13
_atom_site_aniso_U_12
O1 0.0599(13) 0.0577(12) 0.0492(14) 0.0065(11) 0.0143(11) 0.0045(10)
O2 0.126(3) 0.0716(19) 0.078(2) 0.0224(15) -0.0043(19) 0.0173(18)
O3 0.0550(12) 0.0486(11) 0.0603(15) 0.0057(10) 0.0149(11) 0.0101(9)
O4 0.0670(16) 0.0908(19) 0.0682(19) -0.0002(15) 0.0063(14) 0.0104(14)
O5 0.0439(11) 0.0490(11) 0.0652(15) -0.0109(10) 0.0159(10) 0.0035(9)
O6 0.0649(18) 0.122(3) 0.184(4) -0.074(3) -0.009(2) 0.0391(18)
O7 0.0489(11) 0.0435(10) 0.0632(14) -0.0089(10) 0.0144(10) -0.0044(9)
O8 0.0627(13) 0.0528(12) 0.0656(16) 0.0014(10) 0.0340(12) -0.0049(10)
O9 0.094(2) 0.0504(13) 0.118(3) -0.0108(15) 0.0549(18) -0.0135(13)
O10 0.0413(10) 0.0449(10) 0.0593(14) 0.0058(9) 0.0183(10) 0.0053(8)
O11 0.0471(13) 0.0637(14) 0.110(2) 0.0120(14) 0.0227(14) 0.0009(11)
O12 0.0550(12) 0.0506(11) 0.0501(13) -0.0020(9) 0.0216(10) 0.0053(9)
O13 0.0843(18) 0.0779(16) 0.0806(19) -0.0043(14) 0.0382(16) 0.0266(14)
C1 0.0546(18) 0.073(2) 0.068(2) 0.0190(18) 0.0311(18) 0.0087(16)
C2 0.0501(18) 0.0693(19) 0.059(2) 0.0124(17) 0.0154(16) -0.0046(15)
C3 0.0566(18) 0.0503(16) 0.054(2) 0.0086(14) 0.0188(16) 0.0004(14)
C4 0.0486(16) 0.0445(14) 0.0514(19) 0.0066(13) 0.0174(14) 0.0039(12)
C5 0.0483(15) 0.0383(13) 0.056(2) -0.0002(13) 0.0184(14) 0.0058(12)
C6 0.0441(15) 0.0374(13) 0.0510(19) -0.0037(12) 0.0162(14) 0.0013(11)
C7 0.0461(15) 0.0394(13) 0.060(2) -0.0086(13) 0.0177(15) 0.0034(12)
C8 0.0572(18) 0.0536(16) 0.064(2) -0.0116(15) 0.0329(17) 0.0038(14)
C9 0.0621(19) 0.0512(16) 0.055(2) -0.0098(14) 0.0304(17) -0.0029(14)
C10 0.0517(17) 0.0429(14) 0.055(2) 0.0020(13) 0.0268(16) 0.0017(12)
C11 0.0473(16) 0.0463(14) 0.0497(19) -0.0031(13) 0.0214(14) -0.0025(12)
C12 0.0455(15) 0.0379(12) 0.0460(17) -0.0018(12) 0.0200(14) 0.0020(11)
C13 0.0467(16) 0.0415(14) 0.0498(19) -0.0009(13) 0.0164(14) 0.0001(12)
C14 0.0419(15) 0.0431(14) 0.0491(19) 0.0048(13) 0.0119(13) 0.0009(12)
C15 0.0464(16) 0.0476(14) 0.054(2) 0.0042(13) 0.0198(15) 0.0042(12)
C16 0.070(2) 0.101(3) 0.086(3) 0.035(3) 0.040(2) 0.004(2)
C17 0.0533(17) 0.0417(14) 0.058(2) -0.0074(13) 0.0162(16) 0.0015(12)
C18 0.063(2) 0.0479(16) 0.062(2) -0.0095(15) 0.0217(18) -0.0052(14)
C19 0.0630(19) 0.0467(15) 0.082(3) 0.0080(16) 0.039(2) 0.0073(14)
C20 0.069(2) 0.076(2) 0.063(3) 0.014(2) 0.020(2) 0.0122(19)
C21 0.092(3) 0.104(3) 0.060(3) -0.004(2) 0.008(2) 0.004(3)
C22 0.0484(19) 0.074(2) 0.063(2) 0.011(2) 0.0114(18) 0.0142(17)
C23 0.086(3) 0.086(3) 0.110(4) 0.027(3) 0.012(3) 0.035(2)
C24 0.0464(18) 0.074(2) 0.098(3) -0.021(2) 0.013(2) 0.0087(17)
C25 0.056(2) 0.109(4) 0.131(5) -0.044(3) -0.004(3) -0.001(2)
C26 0.0555(19) 0.0524(18) 0.082(3) 0.0119(18) 0.0271(19) -0.0024(14)
C27 0.097(3) 0.096(3) 0.094(4) 0.016(3) 0.049(3) -0.022(2)
C28 0.0513(17) 0.0644(19) 0.050(2) 0.0043(15) 0.0112(15) 0.0025(15)
C29 0.0393(15) 0.0571(17) 0.059(2) 0.0064(15) 0.0162(15) 0.0019(13)
C30 0.0450(16) 0.0546(16) 0.055(2) 0.0024(15) 0.0127(15) 0.0087(13)
C31 0.0519(19) 0.072(2) 0.095(3) -0.001(2) 0.030(2) 0.0096(17)
C32 0.058(2) 0.077(2) 0.109(4) -0.018(2) 0.026(2) 0.0178(19)
C33 0.069(2) 0.0569(19) 0.095(3) -0.013(2) 0.008(2) 0.0140(18)
C34 0.067(2) 0.0579(19) 0.087(3) 0.0049(19) 0.020(2) 0.0042(16)
C35 0.0502(17) 0.0584(18) 0.070(2) 0.0038(16) 0.0204(17) 0.0070(14)
C36 0.082(2) 0.0583(18) 0.058(2) -0.0041(16) 0.035(2) 0.0075(18)
C37 0.103(3) 0.081(3) 0.093(3) -0.030(2) 0.048(3) -0.016(2)

loop_
_atom_type_symbol
_atom_type_description
_atom_type_scat_dispersion_real
_atom_type_scat_dispersion_imag
_atom_type_scat_source
C C 0.0181 0.0091 'International Tables Vol C Tables 4.2.6.8 and 6.1.1.4'
H H 0.0000 0.0000 'International Tables Vol C Tables 4.2.6.8 and 6.1.1.4'
O O 0.0492 0.0322 'International Tables Vol C Tables 4.2.6.8 and 6.1.1.4'

loop_
_geom_angle_atom_site_label_1
_geom_angle_atom_site_label_2
_geom_angle_atom_site_label_3
_geom_angle
C20 O1 C3 117.7(3)
C22 O3 C5 118.4(3)
C24 O5 C7 117.9(2)
C17 O7 C13 110.8(2)
C26 O8 C10 120.6(3)
C29 O10 C14 118.2(2)
C36 O12 C15 124.6(2)
C2 C1 C15 106.7(3)
C2 C1 H01D 110.4
C15 C1 H01D 110.4
C2 C1 H01E 110.4
C15 C1 H01E 110.4
H01D C1 H01E 108.6
C3 C2 C16 115.4(3)
C3 C2 C1 102.9(3)
C16 C2 C1 112.9(3)
C3 C2 H2 108.4
C16 C2 H2 108.4
C1 C2 H2 108.4
O1 C3 C2 109.9(3)
O1 C3 C4 109.6(2)
C2 C3 C4 102.4(3)
O1 C3 H3 111.5
C2 C3 H3 111.5
C4 C3 H3 111.5
C3 C4 C5 117.1(3)
C3 C4 C15 104.8(2)
C5 C4 C15 116.5(2)
C3 C4 H4 105.8
C5 C4 H4 105.8
C15 C4 H4 105.8
O3 C5 C4 106.2(2)
O3 C5 C6 106.7(2)
C4 C5 C6 114.7(3)
O3 C5 H5 109.7
C4 C5 H5 109.7
C6 C5 H5 109.7
C17 C6 C7 108.6(2)
C17 C6 C5 111.6(2)
C7 C6 C5 109.2(2)
C17 C6 C12 101.8(2)
C7 C6 C12 114.9(2)
C5 C6 C12 110.5(2)
O5 C7 C8 109.8(2)
O5 C7 C6 107.3(2)
C8 C7 C6 112.6(3)
O5 C7 H7 109.1
C8 C7 H7 109.1
C6 C7 H7 109.1
C9 C8 C7 121.9(3)
C9 C8 H8 119.0
C7 C8 H8 119.0
C8 C9 C11 124.5(3)
C8 C9 H9 117.8
C11 C9 H9 117.8
O8 C10 C18 109.5(2)
O8 C10 C19 109.2(2)
C18 C10 C19 112.6(3)
O8 C10 C11 100.8(2)
C18 C10 C11 114.0(2)
C19 C10 C11 110.0(2)
C9 C11 C12 114.6(2)
C9 C11 C10 111.1(2)
C12 C11 C10 112.0(2)
C9 C11 H11 106.1
C12 C11 H11 106.1
C10 C11 H11 106.1
C6 C12 C13 102.6(2)
C6 C12 C11 116.1(2)
C13 C12 C11 114.9(3)
C6 C12 H12 107.6
C13 C12 H12 107.6
C11 C12 H12 107.6
O7 C13 C28 105.3(2)
O7 C13 C14 104.6(2)
C28 C13 C14 108.1(2)
O7 C13 C12 105.8(2)
C28 C13 C12 117.6(2)
C14 C13 C12 114.3(3)
O10 C14 C15 108.9(2)
O10 C14 C13 106.2(2)
C15 C14 C13 119.0(2)
O10 C14 H14 107.4
C15 C14 H14 107.4
C13 C14 H14 107.4
O12 C15 C14 109.7(2)
O12 C15 C4 105.5(2)
C14 C15 C4 111.4(2)
O12 C15 C1 112.5(3)
C14 C15 C1 114.0(3)
C4 C15 C1 103.2(2)
C2 C16 H01I 109.5
C2 C16 H01J 109.5
H01I C16 H01J 109.5
C2 C16 H01K 109.5
H01I C16 H01K 109.5
H01J C16 H01K 109.5
O7 C17 C6 106.3(2)
O7 C17 H00A 110.5
C6 C17 H00A 110.5
O7 C17 H00B 110.5
C6 C17 H00B 110.5
H00A C17 H00B 108.7
C10 C18 H01A 109.5
C10 C18 H01B 109.5
H01A C18 H01B 109.5
C10 C18 H01C 109.5
H01A C18 H01C 109.5
H01B C18 H01C 109.5
C10 C19 H01F 109.5
C10 C19 H01G 109.5
H01F C19 H01G 109.5
C10 C19 H01H 109.5
H01F C19 H01H 109.5
H01G C19 H01H 109.5
O2 C20 O1 122.8(4)
O2 C20 C21 125.4(4)
O1 C20 C21 111.8(4)
C20 C21 H01V 109.5
C20 C21 H01W 109.5
H01V C21 H01W 109.5
C20 C21 H01X 109.5
H01V C21 H01X 109.5
H01W C21 H01X 109.5
O4 C22 O3 124.1(3)
O4 C22 C23 125.4(4)
O3 C22 C23 110.5(4)
C22 C23 H02D 109.5
C22 C23 H02E 109.5
H02D C23 H02E 109.5
C22 C23 H02F 109.5
H02D C23 H02F 109.5
H02E C23 H02F 109.5
O6 C24 O5 122.5(4)
O6 C24 C25 125.3(4)
O5 C24 C25 112.2(3)
C24 C25 H01L 109.5
C24 C25 H01M 109.5
H01L C25 H01M 109.5
C24 C25 H01N 109.5
H01L C25 H01N 109.5
H01M C25 H01N 109.5
O9 C26 O8 125.7(3)
O9 C26 C27 124.7(3)
O8 C26 C27 109.6(3)
C26 C27 H01P 109.5
C26 C27 H01Q 109.5
H01P C27 H01Q 109.5
C26 C27 H01R 109.5
H01P C27 H01R 109.5
H01Q C27 H01R 109.5
C13 C28 H00C 109.5
C13 C28 H00E 109.5
H00C C28 H00E 109.5
C13 C28 H00G 109.5
H00C C28 H00G 109.5
H00E C28 H00G 109.5
O11 C29 O10 123.6(3)
O11 C29 C30 124.2(3)
O10 C29 C30 112.2(2)
C31 C30 C35 119.0(3)
C31 C30 C29 117.9(3)
C35 C30 C29 123.1(3)
C30 C31 C32 120.0(4)
C30 C31 H31 120.0
C32 C31 H31 120.0
C33 C32 C31 120.5(3)
C33 C32 H32 119.7
C31 C32 H32 119.7
C32 C33 C34 120.0(4)
C32 C33 H33 120.0
C34 C33 H33 120.0
C33 C34 C35 119.9(4)
C33 C34 H01O 120.1
C35 C34 H01O 120.1
C34 C35 C30 120.6(3)
C34 C35 H35 119.7
C30 C35 H35 119.7
O13 C36 O12 125.1(4)
O13 C36 C37 125.6(3)
O12 C36 C37 109.3(3)
C36 C37 H01S 109.5
C36 C37 H01T 109.5
H01S C37 H01T 109.5
C36 C37 H01U 109.5
H01S C37 H01U 109.5
H01T C37 H01U 109.5

loop_
_geom_bond_atom_site_label_1
_geom_bond_atom_site_label_2
_geom_bond_distance
O1 C20 1.355(4)
O1 C3 1.432(4)
O2 C20 1.193(5)
O3 C22 1.356(4)
O3 C5 1.457(3)
O4 C22 1.190(5)
O5 C24 1.340(4)
O5 C7 1.452(4)
O6 C24 1.195(4)
O7 C17 1.427(4)
O7 C13 1.448(3)
O8 C26 1.346(4)
O8 C10 1.476(3)
O9 C26 1.187(5)
O10 C29 1.353(3)
O10 C14 1.450(3)
O11 C29 1.203(4)
O12 C36 1.364(4)
O12 C15 1.454(4)
O13 C36 1.193(4)
C1 C2 1.539(5)
C1 C15 1.567(4)
C1 H01D 0.9700
C1 H01E 0.9700
C2 C3 1.516(5)
C2 C16 1.528(5)
C2 H2 0.9800
C3 C4 1.521(4)
C3 H3 0.9800
C4 C5 1.528(4)
C4 C15 1.558(4)
C4 H4 0.9800
C5 C6 1.550(4)
C5 H5 0.9800
C6 C17 1.520(4)
C6 C7 1.539(4)
C6 C12 1.555(4)
C7 C8 1.483(5)
C7 H7 0.9800
C8 C9 1.311(5)
C8 H8 0.9300
C9 C11 1.512(4)
C9 H9 0.9300
C10 C18 1.502(5)
C10 C19 1.525(4)
C10 C11 1.569(4)
C11 C12 1.566(4)
C11 H11 0.9800
C12 C13 1.564(4)
C12 H12 0.9800
C13 C28 1.528(4)
C13 C14 1.558(4)
C14 C15 1.536(5)
C14 H14 0.9800
C16 H01I 0.9600
C16 H01J 0.9600
C16 H01K 0.9600
C17 H00A 0.9700
C17 H00B 0.9700
C18 H01A 0.9600
C18 H01B 0.9600
C18 H01C 0.9600
C19 H01F 0.9600
C19 H01G 0.9600
C19 H01H 0.9600
C20 C21 1.481(6)
C21 H01V 0.9600
C21 H01W 0.9600
C21 H01X 0.9600
C22 C23 1.500(5)
C23 H02D 0.9600
C23 H02E 0.9600
C23 H02F 0.9600
C24 C25 1.464(6)
C25 H01L 0.9600
C25 H01M 0.9600
C25 H01N 0.9600
C26 C27 1.503(5)
C27 H01P 0.9600
C27 H01Q 0.9600
C27 H01R 0.9600
C28 H00C 0.9600
C28 H00E 0.9600
C28 H00G 0.9600
C29 C30 1.488(4)
C30 C31 1.380(4)
C30 C35 1.380(5)
C31 C32 1.382(6)
C31 H31 0.9300
C32 C33 1.361(6)
C32 H32 0.9300
C33 C34 1.375(5)
C33 H33 0.9300
C34 C35 1.378(5)
C34 H01O 0.9300
C35 H35 0.9300
C36 C37 1.485(6)
C37 H01S 0.9600
C37 H01T 0.9600
C37 H01U 0.9600
